data_4104625
loop_
_publ_author_name
'Vonika Ka-Man Au'
'Keith Man-Chung Wong'
'Nianyong Zhu'
'Vivian Wing-Wah Yam'

_publ_section_title
;
 Luminescent Cyclometalated N-Heterocyclic Carbene-Containing
 Organogold(III) Complexes: Synthesis, Characterization, Electrochemistry,
 and Photophysical Studies
;
_journal_name_full 'Journal of the American Chemical Society'
_journal_page_first 9076
_journal_page_last 9085
_journal_paper_doi 10.1021/ja9027692
_journal_volume 131
_journal_year 2009
_chemical_formula_moiety 'C53 H45 Au2 Cl6 F12 N6 P2'
_chemical_formula_sum 'C53 H45 Au2 Cl6 F12 N6 P2'
_chemical_formula_weight 1662.52
_chemical_name_systematic
;
 ?
;
_space_group_IT_number 2
_symmetry_cell_setting triclinic
_symmetry_space_group_name_Hall '-P 1'
_symmetry_space_group_name_H-M 'P -1'
_atom_sites_solution_hydrogens geom
_atom_sites_solution_primary direct
_atom_sites_solution_secondary difmap
_audit_creation_method SHELXL-97
_cell_angle_alpha 99.31(2)
_cell_angle_beta 106.95(2)
_cell_angle_gamma 113.94(2)
_cell_formula_units_Z 2
_cell_length_a 14.371(3)
_cell_length_b 15.173(3)
_cell_length_c 16.517(3)
_cell_measurement_reflns_used 0
_cell_measurement_temperature 301(2)
_cell_measurement_theta_max 0
_cell_measurement_theta_min 0
_cell_volume 2982.8(14)
_computing_cell_refinement 'Bruker XSCANS'
_computing_data_collection 'Bruker XSCANS'
_computing_data_reduction 'Bruker SHELXTL'
_computing_molecular_graphics 'Ortep-3 for Windows (Farrugia, 1997)'
_computing_publication_material 'WinGX publication routines (Farrugia, 1999)'
_computing_structure_refinement 'SHELXL-97 (Sheldrick, 1997)'
_computing_structure_solution 'SHELXS-97 (Sheldrick, 1997)'
_diffrn_ambient_temperature 301(2)
_diffrn_measured_fraction_theta_full 0.968
_diffrn_measured_fraction_theta_max 0.968
_diffrn_measurement_device_type 'Bruker Smart CCD 1000'
_diffrn_measurement_method 'phi and omega scans'
_diffrn_radiation_monochromator graphite
_diffrn_radiation_source 'fine-focus sealed tube'
_diffrn_radiation_type MoK\a
_diffrn_radiation_wavelength 0.71073
_diffrn_reflns_av_R_equivalents 0.0185
_diffrn_reflns_av_sigmaI/netI 0.0299
_diffrn_reflns_limit_h_max 17
_diffrn_reflns_limit_h_min -17
_diffrn_reflns_limit_k_max 18
_diffrn_reflns_limit_k_min -18
_diffrn_reflns_limit_l_max 20
_diffrn_reflns_limit_l_min -16
_diffrn_reflns_number 17153
_diffrn_reflns_theta_full 25.68
_diffrn_reflns_theta_max 25.68
_diffrn_reflns_theta_min 2.03
_exptl_absorpt_coefficient_mu 5.314
_exptl_absorpt_correction_T_max 1.000000
_exptl_absorpt_correction_T_min 0.385378
_exptl_absorpt_correction_type empirical
_exptl_absorpt_process_details SADABS
_exptl_crystal_colour yellow
_exptl_crystal_density_diffrn 1.851
_exptl_crystal_description prism
_exptl_crystal_F_000 1606
_exptl_crystal_size_max 0.4
_exptl_crystal_size_mid 0.3
_exptl_crystal_size_min 0.2
_refine_diff_density_max 1.810
_refine_diff_density_min -1.483
_refine_diff_density_rms 0.106
_refine_ls_extinction_method none
_refine_ls_goodness_of_fit_ref 1.041
_refine_ls_hydrogen_treatment constr
_refine_ls_matrix_type full
_refine_ls_number_parameters 732
_refine_ls_number_reflns 10979
_refine_ls_number_restraints 15
_refine_ls_restrained_S_all 1.057
_refine_ls_R_factor_all 0.0425
_refine_ls_R_factor_gt 0.0346
_refine_ls_shift/su_max 0.002
_refine_ls_shift/su_mean 0.000
_refine_ls_structure_factor_coef Fsqd
_refine_ls_weighting_details 'calc w=1/[\s^2^(Fo^2^)+(0.0563P)^2^+5.6634P] where P=(Fo^2^+2Fc^2^)/3'
_refine_ls_weighting_scheme calc
_refine_ls_wR_factor_gt 0.0944
_refine_ls_wR_factor_ref 0.1005
_reflns_number_gt 9294
_reflns_number_total 10979
_reflns_threshold_expression >2sigma(I)
_cod_data_source_file ja9027692_si_010.cif
_cod_data_source_block shelxl
_cod_original_cell_volume 2983.0(10)
_cod_database_code 4104625

loop_
_symmetry_equiv_pos_as_xyz
'x, y, z'
'-x, -y, -z'

loop_
_atom_site_label
_atom_site_type_symbol
_atom_site_fract_x
_atom_site_fract_y
_atom_site_fract_z
_atom_site_U_iso_or_equiv
_atom_site_adp_type
_atom_site_occupancy
_atom_site_symmetry_multiplicity
_atom_site_calc_flag
_atom_site_refinement_flags
C1 C 0.5555(5) 0.8029(5) 0.1397(4) 0.0497(13) Uani 1 1 d .
C2 C 0.5593(6) 0.8526(6) 0.0041(5) 0.0729(19) Uani 1 1 d .
H2A H 0.6079 0.8236 0.0059 0.109 Uiso 1 1 calc R
H2B H 0.5972 0.9226 0.0073 0.109 Uiso 1 1 calc R
H2C H 0.4945 0.8156 -0.0507 0.109 Uiso 1 1 calc R
C3 C 0.4651(6) 0.8884(6) 0.1005(5) 0.075(2) Uani 1 1 d .
H3 H 0.4345 0.9216 0.0681 0.090 Uiso 1 1 calc R
C4 C 0.4571(6) 0.8729(6) 0.1763(5) 0.0713(19) Uani 1 1 d .
H4 H 0.4204 0.8936 0.2067 0.086 Uiso 1 1 calc R
C5 C 0.5352(5) 0.7969(5) 0.2845(4) 0.0558(14) Uani 1 1 d .
H5A H 0.5568 0.7441 0.2796 0.067 Uiso 1 1 calc R
H5B H 0.4676 0.7711 0.2952 0.067 Uiso 1 1 calc R
C12 C 0.7078(5) 0.9809(5) 0.6142(4) 0.0600(15) Uani 1 1 d .
H12A H 0.7541 0.9536 0.6427 0.072 Uiso 1 1 calc R
H12B H 0.7407 1.0516 0.6497 0.072 Uiso 1 1 calc R
C13 C 0.5510(5) 0.8297(5) 0.6178(4) 0.0484(13) Uani 1 1 d .
C14 C 0.5230(7) 0.9615(6) 0.6036(5) 0.0711(19) Uani 1 1 d .
H14 H 0.5349 1.0252 0.5991 0.085 Uiso 1 1 calc R
C15 C 0.4307(7) 0.8882(7) 0.6009(5) 0.082(2) Uani 1 1 d .
H15 H 0.3655 0.8910 0.5940 0.098 Uiso 1 1 calc R
C16 C 0.3675(7) 0.7105(6) 0.6102(6) 0.088(2) Uani 1 1 d .
H16A H 0.3369 0.6600 0.5531 0.132 Uiso 1 1 calc R
H16B H 0.3093 0.7190 0.6215 0.132 Uiso 1 1 calc R
H16C H 0.4025 0.6891 0.6560 0.132 Uiso 1 1 calc R
C28 C 0.5474(6) 0.5093(5) 0.1174(4) 0.0610(16) Uani 1 1 d .
C29 C 0.5106(5) 0.5821(5) 0.1183(4) 0.0559(15) Uani 1 1 d .
C30 C 0.4009(5) 0.5506(6) 0.1049(4) 0.0706(19) Uani 1 1 d .
H30 H 0.3743 0.5972 0.1060 0.085 Uiso 1 1 calc R
C31 C 0.3288(7) 0.4464(7) 0.0895(5) 0.092(3) Uani 1 1 d .
H31 H 0.2547 0.4248 0.0793 0.110 Uiso 1 1 calc R
C32 C 0.3673(8) 0.3778(6) 0.0895(5) 0.096(3) Uani 1 1 d .
H32 H 0.3196 0.3100 0.0801 0.115 Uiso 1 1 calc R
C33 C 0.4761(8) 0.4082(5) 0.1034(5) 0.083(2) Uani 1 1 d .
H33 H 0.5021 0.3612 0.1035 0.100 Uiso 1 1 calc R
C34 C 0.5705(5) 0.6536(4) 0.5074(4) 0.0471(12) Uani 1 1 d .
C35 C 0.4816(5) 0.6336(5) 0.4306(4) 0.0589(15) Uani 1 1 d .
H35 H 0.4393 0.6659 0.4333 0.071 Uiso 1 1 calc R
C36 C 0.4561(7) 0.5654(5) 0.3502(4) 0.0708(19) Uani 1 1 d .
H36 H 0.3967 0.5525 0.2995 0.085 Uiso 1 1 calc R
C37 C 0.5166(7) 0.5175(5) 0.3448(5) 0.075(2) Uani 1 1 d .
H37 H 0.4996 0.4734 0.2902 0.091 Uiso 1 1 calc R
C38 C 0.6031(7) 0.5336(5) 0.4195(6) 0.077(2) Uani 1 1 d .
H38 H 0.6437 0.4998 0.4153 0.092 Uiso 1 1 calc R
C39 C 0.6303(5) 0.6005(4) 0.5018(4) 0.0549(14) Uani 1 1 d .
C40 C 0.7188(5) 0.6180(5) 0.5846(5) 0.0599(16) Uani 1 1 d .
C41 C 0.7922(6) 0.5799(6) 0.5962(6) 0.082(2) Uani 1 1 d .
H41 H 0.7884 0.5357 0.5477 0.098 Uiso 1 1 calc R
C42 C 0.8706(8) 0.6079(7) 0.6797(8) 0.104(3) Uani 1 1 d .
H42 H 0.9200 0.5819 0.6877 0.125 Uiso 1 1 calc R
C43 C 0.8779(6) 0.6739(7) 0.7524(7) 0.091(3) Uani 1 1 d .
H43 H 0.9319 0.6922 0.8087 0.110 Uiso 1 1 calc R
C44 C 0.8037(5) 0.7130(5) 0.7410(5) 0.0647(17) Uani 1 1 d .
C45 C 0.7980(5) 0.7863(5) 0.8055(5) 0.0642(17) Uani 1 1 d .
C46 C 0.7198(5) 0.8185(4) 0.7734(4) 0.0550(15) Uani 1 1 d .
C47 C 0.7108(6) 0.8888(6) 0.8323(5) 0.074(2) Uani 1 1 d .
C48 C 0.7833(7) 0.9252(7) 0.9240(5) 0.089(3) Uani 1 1 d .
H48 H 0.7781 0.9713 0.9646 0.107 Uiso 1 1 calc R
C49 C 0.8585(8) 0.8953(8) 0.9534(6) 0.104(4) Uani 1 1 d .
H49 H 0.9061 0.9225 1.0135 0.124 Uiso 1 1 calc R
C50 C 0.8668(6) 0.8230(7) 0.8949(5) 0.082(2) Uani 1 1 d .
H50 H 0.9176 0.8004 0.9160 0.099 Uiso 1 1 calc R
C51 C 0.1261(11) 0.6976(9) 0.0206(8) 0.162(6) Uani 1 1 d D
H51A H 0.1509 0.6786 0.0729 0.194 Uiso 1 1 calc R
H51B H 0.1786 0.7070 -0.0074 0.194 Uiso 1 1 calc R
C52 C 0.1665(14) 0.1932(17) 0.5376(8) 0.297(16) Uani 1 1 d D
H52A H 0.2227 0.1718 0.5521 0.356 Uiso 1 1 calc R
H52B H 0.2058 0.2652 0.5454 0.356 Uiso 1 1 calc R
C53 C 0.9706(10) 0.582(2) 0.4044(9) 0.277(15) Uani 1 1 d D
H53A H 0.9937 0.6264 0.3696 0.332 Uiso 1 1 calc R
H53B H 0.9907 0.5294 0.3924 0.332 Uiso 1 1 calc R
P2 P 0.7468(2) 0.2026(2) 0.18154(17) 0.0928(7) Uani 1 1 d .
F7 F 0.8206(12) 0.2994(9) 0.2539(10) 0.318(10) Uani 1 1 d .
F8 F 0.6457(10) 0.2031(13) 0.1950(6) 0.275(8) Uani 1 1 d .
F9 F 0.7604(12) 0.1474(11) 0.2446(8) 0.270(7) Uani 1 1 d .
F10 F 0.8430(8) 0.2053(11) 0.1646(8) 0.240(6) Uani 1 1 d .
F11 F 0.7192(8) 0.2536(7) 0.1079(6) 0.178(3) Uani 1 1 d .
F12 F 0.6662(8) 0.1043(6) 0.1034(6) 0.198(4) Uani 1 1 d .
N2 N 0.7276(4) 0.6821(4) 0.6571(4) 0.0528(12) Uani 1 1 d .
N3 N 0.5268(4) 0.8465(4) 0.0794(3) 0.0549(12) Uani 1 1 d .
N4 N 0.5137(4) 0.8199(4) 0.2008(3) 0.0559(12) Uani 1 1 d .
N5 N 0.5980(4) 0.9252(4) 0.6143(3) 0.0526(11) Uani 1 1 d .
N6 N 0.4484(4) 0.8061(4) 0.6103(4) 0.0600(13) Uani 1 1 d .
Cl1 Cl 0.1267(6) 0.8079(5) 0.0533(3) 0.225(3) Uani 1 1 d D
Cl2 Cl 0.0014(5) 0.6026(5) -0.0511(5) 0.238(3) Uani 1 1 d D
Cl3 Cl 0.0959(3) 0.1385(3) 0.4303(2) 0.1295(10) Uani 1 1 d D
Cl4 Cl 0.1261(6) 0.1878(7) 0.6121(3) 0.282(4) Uani 1 1 d D
Cl5 Cl 0.8356(5) 0.5294(5) 0.3699(4) 0.262(3) Uani 1 1 d D
Cl6 Cl 1.0422(5) 0.6521(6) 0.5148(5) 0.251(3) Uani 1 1 d D
C6 C 0.6258(5) 0.8897(5) 0.3630(4) 0.0503(13) Uani 1 1 d .
C7 C 0.6230(5) 0.8953(4) 0.4472(4) 0.0487(12) Uani 1 1 d .
H7 H 0.5643 0.8445 0.4533 0.058 Uiso 1 1 calc R
C8 C 0.7075(5) 0.9763(4) 0.5223(4) 0.0507(13) Uani 1 1 d .
C9 C 0.7944(5) 1.0514(5) 0.5128(5) 0.0648(17) Uani 1 1 d .
H9 H 0.8517 1.1050 0.5629 0.078 Uiso 1 1 calc R
C10 C 0.7970(6) 1.0474(6) 0.4290(5) 0.075(2) Uani 1 1 d .
H10 H 0.8554 1.0990 0.4231 0.089 Uiso 1 1 calc R
C11 C 0.7131(6) 0.9669(5) 0.3540(5) 0.0655(17) Uani 1 1 d .
H11 H 0.7152 0.9645 0.2979 0.079 Uiso 1 1 calc R
C17 C 0.7928(4) 0.8416(4) 0.1661(3) 0.0454(12) Uani 1 1 d .
C18 C 0.8308(5) 0.9443(5) 0.1785(4) 0.0557(14) Uani 1 1 d .
H18 H 0.7814 0.9701 0.1738 0.067 Uiso 1 1 calc R
C19 C 0.9405(6) 1.0095(5) 0.1979(4) 0.0678(18) Uani 1 1 d .
H19 H 0.9638 1.0784 0.2066 0.081 Uiso 1 1 calc R
C20 C 1.0151(6) 0.9746(6) 0.2045(5) 0.073(2) Uani 1 1 d .
H20 H 1.0886 1.0197 0.2172 0.088 Uiso 1 1 calc R
C21 C 0.9823(5) 0.8731(6) 0.1925(4) 0.0675(18) Uani 1 1 d .
H21 H 1.0335 0.8494 0.1977 0.081 Uiso 1 1 calc R
C22 C 0.8703(5) 0.8051(5) 0.1722(4) 0.0541(14) Uani 1 1 d .
C23 C 0.8290(5) 0.6958(5) 0.1589(4) 0.0566(15) Uani 1 1 d .
C24 C 0.8864(7) 0.6414(7) 0.1614(6) 0.084(2) Uani 1 1 d .
H24 H 0.9611 0.6742 0.1711 0.100 Uiso 1 1 calc R
C25 C 0.8343(8) 0.5404(8) 0.1497(6) 0.097(3) Uani 1 1 d .
H25 H 0.8738 0.5046 0.1514 0.116 Uiso 1 1 calc R
C26 C 0.7227(8) 0.4893(6) 0.1352(5) 0.084(2) Uani 1 1 d .
H26 H 0.6876 0.4201 0.1277 0.100 Uiso 1 1 calc R
C27 C 0.6647(6) 0.5444(5) 0.1323(4) 0.0595(15) Uani 1 1 d .
Au1 Au 0.638538(16) 0.724793(15) 0.141128(13) 0.04197(8) Uani 1 1 d .
Au2 Au 0.631344(16) 0.748680(15) 0.636743(13) 0.04345(8) Uani 1 1 d .
N1 N 0.7215(4) 0.6459(4) 0.1445(3) 0.0501(11) Uani 1 1 d .
P1 P 0.21828(15) 0.69997(15) 0.30400(15) 0.0687(5) Uani 1 1 d .
F1 F 0.1641(6) 0.7537(5) 0.3441(7) 0.176(4) Uani 1 1 d .
F2 F 0.1042(5) 0.6139(6) 0.2400(7) 0.209(5) Uani 1 1 d .
F3 F 0.2184(9) 0.6397(7) 0.3690(7) 0.211(4) Uani 1 1 d .
F4 F 0.3362(5) 0.7861(5) 0.3708(5) 0.154(3) Uani 1 1 d .
F5 F 0.2255(13) 0.7689(10) 0.2485(8) 0.243(6) Uani 1 1 d .
F6 F 0.2749(5) 0.6493(6) 0.2627(6) 0.187(4) Uani 1 1 d .

loop_
_atom_site_aniso_label
_atom_site_aniso_U_11
_atom_site_aniso_U_22
_atom_site_aniso_U_33
_atom_site_aniso_U_23
_atom_site_aniso_U_13
_atom_site_aniso_U_12
C1 0.037(3) 0.057(3) 0.051(3) 0.011(3) 0.017(2) 0.022(3)
C2 0.080(5) 0.088(5) 0.063(4) 0.028(4) 0.032(4) 0.048(4)
C3 0.074(5) 0.088(5) 0.078(5) 0.029(4) 0.025(4) 0.054(4)
C4 0.069(4) 0.098(5) 0.073(4) 0.028(4) 0.035(4) 0.058(4)
C5 0.055(3) 0.063(4) 0.051(3) 0.017(3) 0.027(3) 0.026(3)
C12 0.061(4) 0.047(3) 0.056(4) 0.012(3) 0.011(3) 0.021(3)
C13 0.044(3) 0.054(3) 0.044(3) 0.007(2) 0.015(2) 0.026(3)
C14 0.090(5) 0.072(4) 0.075(4) 0.025(4) 0.032(4) 0.060(5)
C15 0.080(5) 0.094(6) 0.085(5) 0.015(4) 0.028(4) 0.062(5)
C16 0.069(5) 0.081(5) 0.123(7) 0.031(5) 0.054(5) 0.035(4)
C28 0.075(4) 0.044(3) 0.047(3) 0.010(2) 0.027(3) 0.013(3)
C29 0.051(3) 0.050(3) 0.046(3) 0.011(2) 0.021(3) 0.006(3)
C30 0.054(4) 0.073(4) 0.059(4) 0.012(3) 0.025(3) 0.009(3)
C31 0.062(5) 0.093(6) 0.072(5) 0.015(4) 0.033(4) -0.007(4)
C32 0.110(7) 0.056(4) 0.072(5) 0.010(4) 0.041(5) -0.004(5)
C33 0.106(7) 0.047(4) 0.069(5) 0.011(3) 0.042(5) 0.009(4)
C34 0.051(3) 0.043(3) 0.049(3) 0.017(2) 0.022(3) 0.021(3)
C35 0.063(4) 0.056(4) 0.053(3) 0.019(3) 0.021(3) 0.026(3)
C36 0.090(5) 0.057(4) 0.050(4) 0.016(3) 0.021(3) 0.027(4)
C37 0.098(6) 0.059(4) 0.059(4) 0.010(3) 0.036(4) 0.029(4)
C38 0.091(6) 0.056(4) 0.103(6) 0.024(4) 0.057(5) 0.042(4)
C39 0.059(4) 0.044(3) 0.070(4) 0.020(3) 0.032(3) 0.027(3)
C40 0.055(4) 0.044(3) 0.092(5) 0.029(3) 0.035(3) 0.027(3)
C41 0.064(5) 0.063(4) 0.118(7) 0.026(4) 0.029(5) 0.036(4)
C42 0.072(6) 0.080(6) 0.164(10) 0.043(6) 0.025(6) 0.052(5)
C43 0.055(4) 0.086(6) 0.117(7) 0.054(5) 0.009(4) 0.029(4)
C44 0.039(3) 0.053(4) 0.086(5) 0.039(3) 0.011(3) 0.011(3)
C45 0.047(3) 0.065(4) 0.066(4) 0.037(3) 0.019(3) 0.010(3)
C46 0.049(3) 0.049(3) 0.048(3) 0.021(3) 0.020(3) 0.004(3)
C47 0.067(4) 0.069(4) 0.055(4) 0.010(3) 0.031(3) 0.004(4)
C48 0.082(6) 0.089(6) 0.056(4) 0.012(4) 0.035(4) 0.004(5)
C49 0.067(5) 0.112(7) 0.060(5) 0.033(5) 0.009(4) -0.011(5)
C50 0.060(4) 0.092(6) 0.058(4) 0.039(4) 0.008(3) 0.009(4)
C51 0.191(15) 0.225(17) 0.113(9) 0.049(10) 0.047(10) 0.149(14)
C52 0.38(3) 0.51(4) 0.42(4) 0.36(3) 0.33(3) 0.39(3)
C53 0.115(13) 0.49(4) 0.182(18) 0.09(2) 0.080(13) 0.096(19)
P2 0.0951(17) 0.0954(17) 0.0881(16) 0.0294(13) 0.0251(13) 0.0536(15)
F7 0.251(13) 0.176(10) 0.314(16) -0.103(11) -0.071(12) 0.104(10)
F8 0.242(11) 0.54(2) 0.145(7) 0.090(10) 0.091(7) 0.280(15)
F9 0.355(17) 0.336(17) 0.212(10) 0.198(12) 0.100(11) 0.218(14)
F10 0.136(7) 0.369(17) 0.274(12) 0.139(12) 0.101(8) 0.147(10)
F11 0.192(8) 0.168(7) 0.200(8) 0.104(7) 0.067(7) 0.101(7)
F12 0.228(9) 0.105(5) 0.162(7) 0.008(5) 0.008(6) 0.052(6)
N2 0.039(2) 0.048(3) 0.070(3) 0.028(2) 0.018(2) 0.018(2)
N3 0.055(3) 0.066(3) 0.052(3) 0.023(2) 0.024(2) 0.033(3)
N4 0.051(3) 0.067(3) 0.055(3) 0.018(2) 0.026(2) 0.030(3)
N5 0.062(3) 0.050(3) 0.049(3) 0.014(2) 0.020(2) 0.032(2)
N6 0.058(3) 0.066(3) 0.063(3) 0.015(3) 0.027(3) 0.036(3)
Cl1 0.376(8) 0.282(6) 0.182(4) 0.119(4) 0.139(5) 0.269(7)
Cl2 0.195(5) 0.259(7) 0.251(6) 0.172(6) 0.053(4) 0.093(5)
Cl3 0.122(2) 0.162(3) 0.0955(18) 0.0380(18) 0.0415(16) 0.063(2)
Cl4 0.349(8) 0.484(12) 0.129(3) 0.107(5) 0.122(5) 0.281(9)
Cl5 0.226(6) 0.292(8) 0.184(5) 0.038(5) 0.109(4) 0.046(5)
Cl6 0.182(5) 0.278(8) 0.240(7) 0.071(6) 0.075(5) 0.075(5)
C6 0.045(3) 0.060(3) 0.058(3) 0.021(3) 0.027(3) 0.031(3)
C7 0.047(3) 0.048(3) 0.055(3) 0.018(3) 0.023(3) 0.025(3)
C8 0.050(3) 0.049(3) 0.060(3) 0.017(3) 0.021(3) 0.030(3)
C9 0.046(3) 0.058(4) 0.076(4) 0.009(3) 0.019(3) 0.020(3)
C10 0.054(4) 0.068(4) 0.092(5) 0.022(4) 0.040(4) 0.014(3)
C11 0.062(4) 0.072(4) 0.067(4) 0.018(3) 0.035(3) 0.032(4)
C17 0.034(3) 0.051(3) 0.042(3) 0.013(2) 0.014(2) 0.013(2)
C18 0.056(4) 0.052(3) 0.050(3) 0.014(3) 0.023(3) 0.018(3)
C19 0.057(4) 0.056(4) 0.058(4) 0.017(3) 0.019(3) 0.001(3)
C20 0.043(4) 0.082(5) 0.066(4) 0.027(4) 0.018(3) 0.004(3)
C21 0.039(3) 0.095(5) 0.067(4) 0.032(4) 0.023(3) 0.027(3)
C22 0.042(3) 0.066(4) 0.052(3) 0.022(3) 0.020(3) 0.023(3)
C23 0.051(3) 0.071(4) 0.052(3) 0.018(3) 0.021(3) 0.033(3)
C24 0.072(5) 0.099(6) 0.101(6) 0.035(5) 0.034(4) 0.060(5)
C25 0.097(7) 0.099(7) 0.108(7) 0.023(5) 0.030(5) 0.068(6)
C26 0.118(7) 0.061(4) 0.087(5) 0.027(4) 0.040(5) 0.056(5)
C27 0.074(4) 0.050(3) 0.054(3) 0.017(3) 0.027(3) 0.029(3)
Au1 0.03565(12) 0.04183(12) 0.04335(12) 0.01193(9) 0.01658(9) 0.01402(9)
Au2 0.04139(12) 0.04470(12) 0.04380(13) 0.01686(9) 0.01575(9) 0.02002(10)
N1 0.052(3) 0.051(3) 0.047(3) 0.014(2) 0.021(2) 0.025(2)
P1 0.0528(10) 0.0615(10) 0.0886(13) 0.0202(9) 0.0235(9) 0.0291(8)
F1 0.135(6) 0.106(5) 0.277(10) -0.009(5) 0.107(6) 0.056(4)
F2 0.068(4) 0.144(6) 0.278(10) -0.084(6) -0.023(5) 0.047(4)
F3 0.264(11) 0.185(8) 0.244(10) 0.153(8) 0.120(9) 0.115(8)
F4 0.089(4) 0.108(5) 0.180(7) -0.013(4) 0.017(4) 0.017(4)
F5 0.347(17) 0.258(13) 0.186(10) 0.155(10) 0.111(10) 0.167(13)
F6 0.099(4) 0.143(6) 0.270(9) -0.043(6) 0.075(5) 0.052(4)

loop_
_atom_type_symbol
_atom_type_description
_atom_type_scat_dispersion_real
_atom_type_scat_dispersion_imag
_atom_type_scat_source
C C 0.0033 0.0016 'International Tables Vol C Tables 4.2.6.8 and 6.1.1.4'
H H 0.0000 0.0000 'International Tables Vol C Tables 4.2.6.8 and 6.1.1.4'
Au Au -2.0133 8.8022 'International Tables Vol C Tables 4.2.6.8 and 6.1.1.4'
P P 0.1023 0.0942 'International Tables Vol C Tables 4.2.6.8 and 6.1.1.4'
F F 0.0171 0.0103 'International Tables Vol C Tables 4.2.6.8 and 6.1.1.4'
N N 0.0061 0.0033 'International Tables Vol C Tables 4.2.6.8 and 6.1.1.4'
Cl Cl 0.1484 0.1585 'International Tables Vol C Tables 4.2.6.8 and 6.1.1.4'

loop_
_geom_angle_atom_site_label_1
_geom_angle_atom_site_label_2
_geom_angle_atom_site_label_3
_geom_angle
N3 C1 N4 106.0(5)
N3 C1 Au1 128.5(4)
N4 C1 Au1 125.4(5)
N3 C2 H2A 109.5
N3 C2 H2B 109.5
H2A C2 H2B 109.5
N3 C2 H2C 109.5
H2A C2 H2C 109.5
H2B C2 H2C 109.5
C4 C3 N3 107.6(6)
C4 C3 H3 126.2
N3 C3 H3 126.2
C3 C4 N4 106.8(6)
C3 C4 H4 126.6
N4 C4 H4 126.6
N4 C5 C6 112.0(5)
N4 C5 H5A 109.2
C6 C5 H5A 109.2
N4 C5 H5B 109.2
C6 C5 H5B 109.2
H5A C5 H5B 107.9
N5 C12 C8 113.8(5)
N5 C12 H12A 108.8
C8 C12 H12A 108.8
N5 C12 H12B 108.8
C8 C12 H12B 108.8
H12A C12 H12B 107.7
N6 C13 N5 106.8(5)
N6 C13 Au2 129.6(5)
N5 C13 Au2 123.5(4)
C15 C14 N5 106.7(6)
C15 C14 H14 126.6
N5 C14 H14 126.6
C14 C15 N6 107.9(6)
C14 C15 H15 126.0
N6 C15 H15 126.0
N6 C16 H16A 109.5
N6 C16 H16B 109.5
H16A C16 H16B 109.5
N6 C16 H16C 109.5
H16A C16 H16C 109.5
H16B C16 H16C 109.5
C33 C28 C29 121.2(7)
C33 C28 C27 121.2(7)
C29 C28 C27 117.6(5)
C30 C29 C28 118.3(6)
C30 C29 Au1 130.8(6)
C28 C29 Au1 110.9(4)
C29 C30 C31 119.6(8)
C29 C30 H30 120.2
C31 C30 H30 120.2
C32 C31 C30 120.7(8)
C32 C31 H31 119.7
C30 C31 H31 119.7
C31 C32 C33 120.3(8)
C31 C32 H32 119.9
C33 C32 H32 119.9
C32 C33 C28 120.0(9)
C32 C33 H33 120.0
C28 C33 H33 120.0
C35 C34 C39 118.4(5)
C35 C34 Au2 130.7(4)
C39 C34 Au2 110.8(4)
C36 C35 C34 120.2(6)
C36 C35 H35 119.9
C34 C35 H35 119.9
C37 C36 C35 120.9(7)
C37 C36 H36 119.6
C35 C36 H36 119.6
C36 C37 C38 120.4(6)
C36 C37 H37 119.8
C38 C37 H37 119.8
C37 C38 C39 120.4(7)
C37 C38 H38 119.8
C39 C38 H38 119.8
C38 C39 C34 119.6(6)
C38 C39 C40 123.0(6)
C34 C39 C40 117.4(5)
N2 C40 C41 118.2(7)
N2 C40 C39 113.1(5)
C41 C40 C39 128.7(7)
C42 C41 C40 119.2(8)
C42 C41 H41 120.4
C40 C41 H41 120.4
C41 C42 C43 121.3(8)
C41 C42 H42 119.4
C43 C42 H42 119.4
C42 C43 C44 119.7(8)
C42 C43 H43 120.1
C44 C43 H43 120.1
N2 C44 C43 116.3(8)
N2 C44 C45 113.8(6)
C43 C44 C45 129.9(7)
C50 C45 C46 121.1(8)
C50 C45 C44 121.5(7)
C46 C45 C44 117.5(6)
C47 C46 C45 119.9(6)
C47 C46 Au2 129.3(5)
C45 C46 Au2 110.7(5)
C46 C47 C48 117.5(8)
C49 C48 C47 122.0(9)
C49 C48 H48 119.0
C47 C48 H48 119.0
C48 C49 C50 120.9(8)
C48 C49 H49 119.5
C50 C49 H49 119.5
C45 C50 C49 118.5(9)
C45 C50 H50 120.7
C49 C50 H50 120.7
Cl1 C51 Cl2 113.5(8)
Cl1 C51 H51A 108.9
Cl2 C51 H51A 108.9
Cl1 C51 H51B 108.9
Cl2 C51 H51B 108.9
H51A C51 H51B 107.7
Cl4 C52 Cl3 129.1(13)
Cl4 C52 H52A 105.0
Cl3 C52 H52A 105.0
Cl4 C52 H52B 105.0
Cl3 C52 H52B 105.0
H52A C52 H52B 105.9
Cl5 C53 Cl6 115.0(9)
Cl5 C53 H53A 108.5
Cl6 C53 H53A 108.5
Cl5 C53 H53B 108.5
Cl6 C53 H53B 108.5
H53A C53 H53B 107.5
F9 P2 F7 90.3(9)
F9 P2 F10 91.0(7)
F7 P2 F10 89.7(8)
F9 P2 F12 92.4(7)
F7 P2 F12 176.8(7)
F10 P2 F12 92.0(7)
F9 P2 F8 92.4(8)
F7 P2 F8 90.5(8)
F10 P2 F8 176.5(7)
F12 P2 F8 87.7(7)
F9 P2 F11 174.1(7)
F7 P2 F11 94.5(8)
F10 P2 F11 92.5(6)
F12 P2 F11 82.7(5)
F8 P2 F11 84.0(6)
C44 N2 C40 125.3(6)
C44 N2 Au2 116.8(5)
C40 N2 Au2 117.5(4)
C1 N3 C3 110.2(5)
C1 N3 C2 125.5(5)
C3 N3 C2 124.3(6)
C1 N4 C4 109.4(5)
C1 N4 C5 125.7(5)
C4 N4 C5 124.6(5)
C13 N5 C14 109.7(6)
C13 N5 C12 126.5(5)
C14 N5 C12 123.6(6)
C13 N6 C15 108.8(6)
C13 N6 C16 125.9(6)
C15 N6 C16 125.3(6)
C7 C6 C11 119.5(6)
C7 C6 C5 118.3(5)
C11 C6 C5 122.2(5)
C6 C7 C8 120.6(6)
C6 C7 H7 119.7
C8 C7 H7 119.7
C9 C8 C7 119.4(6)
C9 C8 C12 119.4(6)
C7 C8 C12 121.1(5)
C8 C9 C10 120.4(6)
C8 C9 H9 119.8
C10 C9 H9 119.8
C11 C10 C9 120.4(7)
C11 C10 H10 119.8
C9 C10 H10 119.8
C10 C11 C6 119.7(6)
C10 C11 H11 120.2
C6 C11 H11 120.2
C18 C17 C22 117.6(5)
C18 C17 Au1 131.8(4)
C22 C17 Au1 110.6(4)
C19 C18 C17 121.4(6)
C19 C18 H18 119.3
C17 C18 H18 119.3
C20 C19 C18 121.1(7)
C20 C19 H19 119.5
C18 C19 H19 119.5
C19 C20 C21 120.3(6)
C19 C20 H20 119.9
C21 C20 H20 119.9
C20 C21 C22 119.5(7)
C20 C21 H21 120.3
C22 C21 H21 120.3
C21 C22 C17 120.2(6)
C21 C22 C23 122.7(6)
C17 C22 C23 117.1(5)
N1 C23 C24 118.2(7)
N1 C23 C22 113.1(5)
C24 C23 C22 128.7(7)
C25 C24 C23 120.2(8)
C25 C24 H24 119.9
C23 C24 H24 119.9
C24 C25 C26 121.2(8)
C24 C25 H25 119.4
C26 C25 H25 119.4
C25 C26 C27 118.5(7)
C25 C26 H26 120.8
C27 C26 H26 120.8
N1 C27 C26 117.7(7)
N1 C27 C28 112.8(6)
C26 C27 C28 129.5(7)
C1 Au1 N1 179.0(2)
C1 Au1 C17 99.4(2)
N1 Au1 C17 81.0(2)
C1 Au1 C29 98.4(3)
N1 Au1 C29 81.1(2)
C17 Au1 C29 162.1(3)
C13 Au2 N2 173.3(2)
C13 Au2 C46 97.3(2)
N2 Au2 C46 81.0(2)
C13 Au2 C34 100.9(2)
N2 Au2 C34 80.9(2)
C46 Au2 C34 161.8(2)
C23 N1 C27 124.2(6)
C23 N1 Au1 118.1(4)
C27 N1 Au1 117.6(4)
F5 P1 F3 174.0(7)
F5 P1 F2 96.0(7)
F3 P1 F2 89.2(6)
F5 P1 F1 84.0(7)
F3 P1 F1 93.1(6)
F2 P1 F1 90.0(4)
F5 P1 F6 94.1(7)
F3 P1 F6 88.7(6)
F2 P1 F6 91.0(4)
F1 P1 F6 177.9(5)
F5 P1 F4 85.5(7)
F3 P1 F4 89.4(6)
F2 P1 F4 178.4(5)
F1 P1 F4 90.8(4)
F6 P1 F4 88.2(4)

loop_
_geom_bond_atom_site_label_1
_geom_bond_atom_site_label_2
_geom_bond_distance
C1 N3 1.339(8)
C1 N4 1.357(7)
C1 Au1 1.992(6)
C2 N3 1.456(8)
C2 H2A 0.9600
C2 H2B 0.9600
C2 H2C 0.9600
C3 C4 1.341(10)
C3 N3 1.369(8)
C3 H3 0.9300
C4 N4 1.384(9)
C4 H4 0.9300
C5 N4 1.457(8)
C5 C6 1.515(8)
C5 H5A 0.9700
C5 H5B 0.9700
C12 N5 1.457(8)
C12 C8 1.507(8)
C12 H12A 0.9700
C12 H12B 0.9700
C13 N6 1.329(7)
C13 N5 1.347(8)
C13 Au2 2.002(6)
C14 C15 1.323(12)
C14 N5 1.378(8)
C14 H14 0.9300
C15 N6 1.392(10)
C15 H15 0.9300
C16 N6 1.444(9)
C16 H16A 0.9600
C16 H16B 0.9600
C16 H16C 0.9600
C28 C33 1.389(9)
C28 C29 1.404(10)
C28 C27 1.475(9)
C29 C30 1.383(9)
C29 Au1 2.077(6)
C30 C31 1.423(11)
C30 H30 0.9300
C31 C32 1.362(14)
C31 H31 0.9300
C32 C33 1.371(13)
C32 H32 0.9300
C33 H33 0.9300
C34 C35 1.396(8)
C34 C39 1.406(8)
C34 Au2 2.074(5)
C35 C36 1.390(9)
C35 H35 0.9300
C36 C37 1.352(11)
C36 H36 0.9300
C37 C38 1.374(11)
C37 H37 0.9300
C38 C39 1.398(9)
C38 H38 0.9300
C39 C40 1.467(9)
C40 N2 1.353(8)
C40 C41 1.376(9)
C41 C42 1.368(13)
C41 H41 0.9300
C42 C43 1.381(14)
C42 H42 0.9300
C43 C44 1.400(11)
C43 H43 0.9300
C44 N2 1.351(8)
C44 C45 1.456(10)
C45 C50 1.380(10)
C45 C46 1.401(10)
C46 C47 1.398(10)
C46 Au2 2.073(6)
C47 C48 1.424(11)
C48 C49 1.331(14)
C48 H48 0.9300
C49 C50 1.409(14)
C49 H49 0.9300
C50 H50 0.9300
C51 Cl1 1.669(11)
C51 Cl2 1.675(11)
C51 H51A 0.9700
C51 H51B 0.9700
C52 Cl4 1.507(11)
C52 Cl3 1.629(14)
C52 H52A 0.9700
C52 H52B 0.9700
C53 Cl5 1.636(11)
C53 Cl6 1.704(12)
C53 H53A 0.9700
C53 H53B 0.9700
P2 F9 1.457(9)
P2 F7 1.463(10)
P2 F10 1.474(9)
P2 F12 1.529(8)
P2 F8 1.536(9)
P2 F11 1.583(8)
N2 Au2 2.005(5)
C6 C7 1.393(8)
C6 C11 1.394(9)
C7 C8 1.393(8)
C7 H7 0.9300
C8 C9 1.378(9)
C9 C10 1.388(10)
C9 H9 0.9300
C10 C11 1.388(10)
C10 H10 0.9300
C11 H11 0.9300
C17 C18 1.381(8)
C17 C22 1.419(8)
C17 Au1 2.066(5)
C18 C19 1.380(8)
C18 H18 0.9300
C19 C20 1.361(11)
C19 H19 0.9300
C20 C21 1.376(11)
C20 H20 0.9300
C21 C22 1.412(8)
C21 H21 0.9300
C22 C23 1.468(9)
C23 N1 1.340(8)
C23 C24 1.381(9)
C24 C25 1.355(13)
C24 H24 0.9300
C25 C26 1.392(12)
C25 H25 0.9300
C26 C27 1.397(10)
C26 H26 0.9300
C27 N1 1.365(8)
Au1 N1 2.000(5)
P1 F5 1.490(9)
P1 F3 1.519(8)
P1 F2 1.522(6)
P1 F1 1.533(6)
P1 F6 1.544(6)
P1 F4 1.563(6)
